data_4337887
loop_
_publ_author_name
'Hess, Jeannine'
'Konatschnig, Sandro'
'Morard, Sandra'
'Pierroz, Vanessa'
'Ferrari, Stefano'
'Spingler, Bernhard'
'Gasser, Gilles'

_publ_section_title
;
 Novel, Mercury-Free Synthetic Pathway for Trifluoromethylthio-Substituted
 Metallocenes.
;
_journal_issue 7
_journal_name_full 'Inorganic chemistry'
_journal_page_first 3662
_journal_paper_doi 10.1021/ic403169z
_journal_volume 53
_journal_year 2014
_chemical_formula_sum 'C11 H9 F3 Ru S'
_chemical_formula_weight 331.31
_chemical_name_systematic
; 
 ? 
;
_space_group_IT_number 2
_symmetry_cell_setting triclinic
_symmetry_space_group_name_Hall '-P 1'
_symmetry_space_group_name_H-M 'P -1'
_atom_sites_solution_hydrogens geom
_atom_sites_solution_primary direct
_atom_sites_solution_secondary difmap
_audit_creation_method SHELXL-97
_cell_angle_alpha 87.2395(14)
_cell_angle_beta 86.0821(15)
_cell_angle_gamma 76.6531(14)
_cell_formula_units_Z 2
_cell_length_a 5.69750(10)
_cell_length_b 9.97855(16)
_cell_length_c 10.16289(19)
_cell_measurement_reflns_used 29180
_cell_measurement_temperature 183(2)
_cell_measurement_theta_max 35.037
_cell_measurement_theta_min 2.849
_cell_volume 560.557(17)
_computing_cell_refinement 'CrysAlis PRO (Agilent, 2011)'
_computing_data_collection 'CrysAlis PRO (Agilent, 2011)'
_computing_data_reduction 'CrysAlis PRO (Agilent, 2011)'
_computing_molecular_graphics 'ORTEP-3 (Farrugia, 1997)'
_computing_publication_material 'SHELXL-97 (Sheldrick, 2008)'
_computing_structure_refinement 'SHELXL-97 (Sheldrick, 2008)'
_computing_structure_solution 'SIR-97 (Altomare, 1999)'
_diffrn_ambient_temperature 183(2)
_diffrn_detector_area_resol_mean 10.3801
_diffrn_measured_fraction_theta_full 0.995
_diffrn_measured_fraction_theta_max 0.947
_diffrn_measurement_device_type 'Agilent SuperNova dual radiation CCD'
_diffrn_measurement_method '\w scans'
_diffrn_radiation_monochromator mirror
_diffrn_radiation_source 'SuperNova (Mo) X-ray Source'
_diffrn_radiation_type 'Mo K\a'
_diffrn_radiation_wavelength 0.71073
_diffrn_reflns_av_R_equivalents 0.0198
_diffrn_reflns_av_sigmaI/netI 0.0087
_diffrn_reflns_limit_h_max 9
_diffrn_reflns_limit_h_min -9
_diffrn_reflns_limit_k_max 16
_diffrn_reflns_limit_k_min -15
_diffrn_reflns_limit_l_max 16
_diffrn_reflns_limit_l_min -15
_diffrn_reflns_number 36200
_diffrn_reflns_theta_full 33.07
_diffrn_reflns_theta_max 35.15
_diffrn_reflns_theta_min 2.10
_exptl_absorpt_coefficient_mu 1.591
_exptl_absorpt_correction_T_max 0.884
_exptl_absorpt_correction_T_min 0.584
_exptl_absorpt_correction_type analytical
_exptl_absorpt_process_details
;
CrysAlisPro, Agilent Technologies,
Version 1.171.36.32 (release 02-08-2013 CrysAlis171 .NET)
(compiled Aug  2 2013,16:46:58)
Analytical numeric absorption correction using a multifaceted crystal
model based on expressions derived by R.C. Clark & J.S. Reid.
(Clark, R. C. & Reid, J. S. (1995). Acta Cryst. A51, 887-897)
;
_exptl_crystal_colour colourless
_exptl_crystal_density_diffrn 1.963
_exptl_crystal_density_method 'not measured'
_exptl_crystal_description plate
_exptl_crystal_F_000 324
_exptl_crystal_size_max 0.51
_exptl_crystal_size_mid 0.29
_exptl_crystal_size_min 0.09
_refine_diff_density_max 0.515
_refine_diff_density_min -0.741
_refine_diff_density_rms 0.077
_refine_ls_extinction_method none
_refine_ls_goodness_of_fit_ref 1.081
_refine_ls_hydrogen_treatment constr
_refine_ls_matrix_type full
_refine_ls_number_parameters 145
_refine_ls_number_reflns 4740
_refine_ls_number_restraints 0
_refine_ls_restrained_S_all 1.081
_refine_ls_R_factor_all 0.0176
_refine_ls_R_factor_gt 0.0169
_refine_ls_shift/su_max 0.002
_refine_ls_shift/su_mean 0.000
_refine_ls_structure_factor_coef Fsqd
_refine_ls_weighting_details 'calc w=1/[\s^2^(Fo^2^)+(0.0213P)^2^+0.2025P] where P=(Fo^2^+2Fc^2^)/3'
_refine_ls_weighting_scheme calc
_refine_ls_wR_factor_gt 0.0430
_refine_ls_wR_factor_ref 0.0434
_reflns_number_gt 4601
_reflns_number_total 4740
_reflns_threshold_expression >2sigma(I)
_cod_data_source_file ic403169z_si_007.cif
_cod_data_source_block jh131213o
_cod_depositor_comments 'Adding full bibliography for 4337882--4337887.cif.'
_cod_original_sg_symbol_H-M P-1
_cod_database_code 4337887

loop_
_symmetry_equiv_pos_as_xyz
'x, y, z'
'-x, -y, -z'

loop_
_atom_site_label
_atom_site_type_symbol
_atom_site_fract_x
_atom_site_fract_y
_atom_site_fract_z
_atom_site_U_iso_or_equiv
_atom_site_adp_type
_atom_site_occupancy
_atom_site_symmetry_multiplicity
_atom_site_calc_flag
_atom_site_refinement_flags
Ru1 Ru 0.580969(13) 0.288856(7) 0.693428(8) 0.02168(3) Uani 1 1 d .
C1 C 0.64166(19) 0.06934(10) 0.72428(10) 0.02423(16) Uani 1 1 d .
C2 C 0.7744(2) 0.09757(11) 0.60564(11) 0.02688(18) Uani 1 1 d .
H2A H 0.9450 0.0733 0.5899 0.032 Uiso 1 1 calc R
C3 C 0.6038(2) 0.16886(12) 0.51545(11) 0.0306(2) Uani 1 1 d .
H3A H 0.6408 0.2003 0.4285 0.037 Uiso 1 1 calc R
C4 C 0.3681(2) 0.18490(12) 0.57829(12) 0.0301(2) Uani 1 1 d .
H4A H 0.2212 0.2293 0.5403 0.036 Uiso 1 1 calc R
C5 C 0.38945(19) 0.12345(11) 0.70740(12) 0.02693(18) Uani 1 1 d .
H5A H 0.2605 0.1191 0.7707 0.032 Uiso 1 1 calc R
C6 C 0.8229(2) 0.41121(15) 0.75298(19) 0.0466(4) Uani 1 1 d .
H6A H 0.9940 0.3816 0.7450 0.056 Uiso 1 1 calc R
C7 C 0.6718(3) 0.48801(14) 0.65587(16) 0.0439(3) Uani 1 1 d .
H7A H 0.7243 0.5189 0.5714 0.053 Uiso 1 1 calc R
C8 C 0.4300(3) 0.50983(12) 0.70812(16) 0.0397(3) Uani 1 1 d .
H8A H 0.2914 0.5580 0.6646 0.048 Uiso 1 1 calc R
C9 C 0.4294(3) 0.44842(14) 0.83499(15) 0.0390(3) Uani 1 1 d .
H9A H 0.2905 0.4480 0.8921 0.047 Uiso 1 1 calc R
C10 C 0.6704(3) 0.38727(14) 0.86353(15) 0.0419(3) Uani 1 1 d .
H10A H 0.7215 0.3385 0.9430 0.050 Uiso 1 1 calc R
C12 C 0.7728(3) -0.18418(15) 0.83723(16) 0.0458(3) Uani 1 1 d .
F13 F 0.8738(3) -0.26354(14) 0.93704(15) 0.0830(5) Uani 1 1 d .
F14 F 0.8965(3) -0.23046(11) 0.72663(13) 0.0699(4) Uani 1 1 d .
F15 F 0.5544(2) -0.20637(12) 0.82879(14) 0.0656(3) Uani 1 1 d .
S11 S 0.77204(7) -0.00826(4) 0.86775(3) 0.03701(7) Uani 1 1 d .

loop_
_atom_site_aniso_label
_atom_site_aniso_U_11
_atom_site_aniso_U_22
_atom_site_aniso_U_33
_atom_site_aniso_U_23
_atom_site_aniso_U_13
_atom_site_aniso_U_12
Ru1 0.02088(4) 0.01958(4) 0.02561(4) -0.00785(3) -0.00100(3) -0.00538(2)
C1 0.0248(4) 0.0216(4) 0.0268(4) -0.0051(3) -0.0015(3) -0.0054(3)
C2 0.0278(4) 0.0236(4) 0.0301(5) -0.0110(3) 0.0051(4) -0.0075(3)
C3 0.0440(6) 0.0263(4) 0.0248(4) -0.0069(4) -0.0007(4) -0.0140(4)
C4 0.0328(5) 0.0254(4) 0.0358(5) -0.0042(4) -0.0110(4) -0.0106(4)
C5 0.0234(4) 0.0255(4) 0.0337(5) -0.0050(4) 0.0002(4) -0.0090(3)
C6 0.0271(5) 0.0378(6) 0.0794(11) -0.0319(7) -0.0031(6) -0.0104(5)
C7 0.0587(9) 0.0294(5) 0.0501(8) -0.0121(5) 0.0073(6) -0.0240(6)
C8 0.0423(7) 0.0218(4) 0.0549(8) -0.0116(5) -0.0133(6) -0.0022(4)
C9 0.0365(6) 0.0358(6) 0.0458(7) -0.0239(5) 0.0048(5) -0.0080(5)
C10 0.0518(8) 0.0338(6) 0.0422(7) -0.0167(5) -0.0172(6) -0.0064(5)
C12 0.0589(9) 0.0307(6) 0.0454(7) 0.0076(5) -0.0133(7) -0.0041(6)
F13 0.1133(12) 0.0553(7) 0.0789(9) 0.0340(6) -0.0444(8) -0.0125(7)
F14 0.0932(9) 0.0359(5) 0.0689(7) -0.0104(5) 0.0054(7) 0.0080(5)
F15 0.0751(8) 0.0468(6) 0.0834(8) 0.0041(5) -0.0178(6) -0.0291(5)
S11 0.04439(17) 0.03686(15) 0.03111(13) -0.00189(11) -0.01220(12) -0.00896(12)

loop_
_atom_type_symbol
_atom_type_description
_atom_type_scat_dispersion_real
_atom_type_scat_dispersion_imag
_atom_type_scat_source
C C 0.0033 0.0016 'International Tables Vol C Tables 4.2.6.8 and 6.1.1.4'
H H 0.0000 0.0000 'International Tables Vol C Tables 4.2.6.8 and 6.1.1.4'
F F 0.0171 0.0103 'International Tables Vol C Tables 4.2.6.8 and 6.1.1.4'
S S 0.1246 0.1234 'International Tables Vol C Tables 4.2.6.8 and 6.1.1.4'
Ru Ru -1.2594 0.8363 'International Tables Vol C Tables 4.2.6.8 and 6.1.1.4'

loop_
_geom_angle_atom_site_label_1
_geom_angle_atom_site_label_2
_geom_angle_atom_site_label_3
_geom_angle
C1 Ru1 C2 38.68(4)
C1 Ru1 C6 123.99(5)
C2 Ru1 C6 112.36(5)
C1 Ru1 C5 38.72(4)
C2 Ru1 C5 64.69(4)
C6 Ru1 C5 156.75(6)
C1 Ru1 C10 111.71(5)
C2 Ru1 C10 128.40(5)
C6 Ru1 C10 38.09(7)
C5 Ru1 C10 123.78(6)
C1 Ru1 C7 157.64(6)
C2 Ru1 C7 125.07(5)
C6 Ru1 C7 38.35(7)
C5 Ru1 C7 162.83(6)
C10 Ru1 C7 63.63(6)
C1 Ru1 C8 162.33(6)
C2 Ru1 C8 158.07(6)
C6 Ru1 C8 63.61(5)
C5 Ru1 C8 128.05(5)
C10 Ru1 C8 63.14(5)
C7 Ru1 C8 37.87(6)
C1 Ru1 C9 127.94(5)
C2 Ru1 C9 162.84(6)
C6 Ru1 C9 63.47(5)
C5 Ru1 C9 111.94(5)
C10 Ru1 C9 37.79(6)
C7 Ru1 C9 63.18(6)
C8 Ru1 C9 37.43(6)
C1 Ru1 C4 63.92(4)
C2 Ru1 C4 63.88(4)
C6 Ru1 C4 163.95(7)
C5 Ru1 C4 38.02(4)
C10 Ru1 C4 156.81(6)
C7 Ru1 C4 129.34(6)
C8 Ru1 C4 113.47(5)
C9 Ru1 C4 124.90(5)
C1 Ru1 C3 63.96(4)
C2 Ru1 C3 38.08(5)
C6 Ru1 C3 129.37(6)
C5 Ru1 C3 63.89(4)
C10 Ru1 C3 163.52(6)
C7 Ru1 C3 113.72(5)
C8 Ru1 C3 125.90(5)
C9 Ru1 C3 157.67(6)
C4 Ru1 C3 37.88(5)
C2 C1 C5 108.54(10)
C2 C1 S11 124.69(8)
C5 C1 S11 126.65(8)
C2 C1 Ru1 71.52(6)
C5 C1 Ru1 71.58(6)
S11 C1 Ru1 119.67(5)
C3 C2 C1 107.41(10)
C3 C2 Ru1 71.95(6)
C1 C2 Ru1 69.80(6)
C3 C2 H2A 126.3
C1 C2 H2A 126.3
Ru1 C2 H2A 123.6
C4 C3 C2 108.20(10)
C4 C3 Ru1 70.89(6)
C2 C3 Ru1 69.97(6)
C4 C3 H3A 125.9
C2 C3 H3A 125.9
Ru1 C3 H3A 124.8
C5 C4 C3 108.63(10)
C5 C4 Ru1 70.25(6)
C3 C4 Ru1 71.23(6)
C5 C4 H4A 125.7
C3 C4 H4A 125.7
Ru1 C4 H4A 124.4
C4 C5 C1 107.22(10)
C4 C5 Ru1 71.73(6)
C1 C5 Ru1 69.70(6)
C4 C5 H5A 126.4
C1 C5 H5A 126.4
Ru1 C5 H5A 123.8
C10 C6 C7 107.36(12)
C10 C6 Ru1 71.03(7)
C7 C6 Ru1 70.98(7)
C10 C6 H6A 126.3
C7 C6 H6A 126.3
Ru1 C6 H6A 123.3
C8 C7 C6 107.66(14)
C8 C7 Ru1 71.29(7)
C6 C7 Ru1 70.67(8)
C8 C7 H7A 126.2
C6 C7 H7A 126.2
Ru1 C7 H7A 123.5
C9 C8 C7 108.43(13)
C9 C8 Ru1 71.32(7)
C7 C8 Ru1 70.85(7)
C9 C8 H8A 125.8
C7 C8 H8A 125.8
Ru1 C8 H8A 123.7
C8 C9 C10 108.41(13)
C8 C9 Ru1 71.25(7)
C10 C9 Ru1 70.76(7)
C8 C9 H9A 125.8
C10 C9 H9A 125.8
Ru1 C9 H9A 123.8
C9 C10 C6 108.13(14)
C9 C10 Ru1 71.45(7)
C6 C10 Ru1 70.89(7)
C9 C10 H10A 125.9
C6 C10 H10A 125.9
Ru1 C10 H10A 123.4
F15 C12 F14 105.75(15)
F15 C12 F13 107.38(15)
F14 C12 F13 107.53(15)
F15 C12 S11 113.61(12)
F14 C12 S11 113.79(12)
F13 C12 S11 108.45(13)
C1 S11 C12 98.82(6)

loop_
_geom_bond_atom_site_label_1
_geom_bond_atom_site_label_2
_geom_bond_distance
Ru1 C1 2.1482(10)
Ru1 C2 2.1709(10)
Ru1 C6 2.1725(12)
Ru1 C5 2.1732(10)
Ru1 C10 2.1743(12)
Ru1 C7 2.1767(13)
Ru1 C8 2.1824(12)
Ru1 C9 2.1832(11)
Ru1 C4 2.1926(11)
Ru1 C3 2.1970(11)
C1 C2 1.4305(15)
C1 C5 1.4326(15)
C1 S11 1.7468(11)
C2 C3 1.4252(18)
C2 H2A 0.9500
C3 C4 1.4248(18)
C3 H3A 0.9500
C4 C5 1.4221(17)
C4 H4A 0.9500
C5 H5A 0.9500
C6 C10 1.418(2)
C6 C7 1.429(3)
C6 H6A 0.9500
C7 C8 1.414(2)
C7 H7A 0.9500
C8 C9 1.401(2)
C8 H8A 0.9500
C9 C10 1.411(2)
C9 H9A 0.9500
C10 H10A 0.9500
C12 F15 1.322(2)
C12 F14 1.329(2)
C12 F13 1.3339(18)
C12 S11 1.7963(16)

loop_
_geom_torsion_atom_site_label_1
_geom_torsion_atom_site_label_2
_geom_torsion_atom_site_label_3
_geom_torsion_atom_site_label_4
_geom_torsion
C6 Ru1 C1 C2 -83.79(9)
C5 Ru1 C1 C2 117.69(9)
C10 Ru1 C1 C2 -124.91(8)
C7 Ru1 C1 C2 -51.69(15)
C8 Ru1 C1 C2 165.70(14)
C9 Ru1 C1 C2 -164.73(7)
C4 Ru1 C1 C2 80.04(7)
C3 Ru1 C1 C2 37.68(7)
C2 Ru1 C1 C5 -117.69(9)
C6 Ru1 C1 C5 158.52(8)
C10 Ru1 C1 C5 117.40(8)
C7 Ru1 C1 C5 -169.38(13)
C8 Ru1 C1 C5 48.02(17)
C9 Ru1 C1 C5 77.58(8)
C4 Ru1 C1 C5 -37.65(7)
C3 Ru1 C1 C5 -80.01(7)
C2 Ru1 C1 S11 120.01(9)
C6 Ru1 C1 S11 36.22(9)
C5 Ru1 C1 S11 -122.30(9)
C10 Ru1 C1 S11 -4.90(8)
C7 Ru1 C1 S11 68.33(15)
C8 Ru1 C1 S11 -74.28(17)
C9 Ru1 C1 S11 -44.72(9)
C4 Ru1 C1 S11 -159.95(8)
C3 Ru1 C1 S11 157.69(8)
C5 C1 C2 C3 -0.14(11)
S11 C1 C2 C3 -176.32(8)
Ru1 C1 C2 C3 -62.53(7)
C5 C1 C2 Ru1 62.39(7)
S11 C1 C2 Ru1 -113.79(8)
C1 Ru1 C2 C3 117.07(9)
C6 Ru1 C2 C3 -125.96(8)
C5 Ru1 C2 C3 79.29(7)
C10 Ru1 C2 C3 -166.50(8)
C7 Ru1 C2 C3 -84.32(9)
C8 Ru1 C2 C3 -51.35(15)
C9 Ru1 C2 C3 161.80(15)
C4 Ru1 C2 C3 36.91(7)
C6 Ru1 C2 C1 116.97(8)
C5 Ru1 C2 C1 -37.78(6)
C10 Ru1 C2 C1 76.43(9)
C7 Ru1 C2 C1 158.61(8)
C8 Ru1 C2 C1 -168.42(11)
C9 Ru1 C2 C1 44.73(18)
C4 Ru1 C2 C1 -80.16(7)
C3 Ru1 C2 C1 -117.07(9)
C1 C2 C3 C4 0.26(12)
Ru1 C2 C3 C4 -60.88(7)
C1 C2 C3 Ru1 61.14(7)
C1 Ru1 C3 C4 80.29(7)
C2 Ru1 C3 C4 118.56(10)
C6 Ru1 C3 C4 -165.89(8)
C5 Ru1 C3 C4 36.98(7)
C10 Ru1 C3 C4 158.73(17)
C7 Ru1 C3 C4 -124.26(8)
C8 Ru1 C3 C4 -82.54(9)
C9 Ru1 C3 C4 -47.40(16)
C1 Ru1 C3 C2 -38.27(6)
C6 Ru1 C3 C2 75.55(9)
C5 Ru1 C3 C2 -81.58(7)
C10 Ru1 C3 C2 40.2(2)
C7 Ru1 C3 C2 117.18(8)
C8 Ru1 C3 C2 158.90(7)
C9 Ru1 C3 C2 -165.97(12)
C4 Ru1 C3 C2 -118.56(10)
C2 C3 C4 C5 -0.29(12)
Ru1 C3 C4 C5 -60.58(8)
C2 C3 C4 Ru1 60.30(7)
C1 Ru1 C4 C5 38.33(6)
C2 Ru1 C4 C5 81.61(7)
C6 Ru1 C4 C5 161.71(16)
C10 Ru1 C4 C5 -46.13(15)
C7 Ru1 C4 C5 -163.20(8)
C8 Ru1 C4 C5 -122.40(8)
C9 Ru1 C4 C5 -81.22(9)
C3 Ru1 C4 C5 118.72(10)
C1 Ru1 C4 C3 -80.39(7)
C2 Ru1 C4 C3 -37.11(7)
C6 Ru1 C4 C3 43.0(2)
C5 Ru1 C4 C3 -118.72(10)
C10 Ru1 C4 C3 -164.86(12)
C7 Ru1 C4 C3 78.08(9)
C8 Ru1 C4 C3 118.88(8)
C9 Ru1 C4 C3 160.06(8)
C3 C4 C5 C1 0.20(12)
Ru1 C4 C5 C1 -61.00(7)
C3 C4 C5 Ru1 61.19(7)
C2 C1 C5 C4 -0.03(12)
S11 C1 C5 C4 176.05(8)
Ru1 C1 C5 C4 62.31(7)
C2 C1 C5 Ru1 -62.35(7)
S11 C1 C5 Ru1 113.74(8)
C1 Ru1 C5 C4 -117.04(9)
C2 Ru1 C5 C4 -79.29(7)
C6 Ru1 C5 C4 -167.30(11)
C10 Ru1 C5 C4 160.02(8)
C7 Ru1 C5 C4 49.22(19)
C8 Ru1 C5 C4 79.62(9)
C9 Ru1 C5 C4 119.09(8)
C3 Ru1 C5 C4 -36.85(7)
C2 Ru1 C5 C1 37.75(6)
C6 Ru1 C5 C1 -50.27(14)
C10 Ru1 C5 C1 -82.94(8)
C7 Ru1 C5 C1 166.25(16)
C8 Ru1 C5 C1 -163.35(7)
C9 Ru1 C5 C1 -123.87(7)
C4 Ru1 C5 C1 117.04(9)
C3 Ru1 C5 C1 80.19(7)
C1 Ru1 C6 C10 -82.13(9)
C2 Ru1 C6 C10 -124.33(8)
C5 Ru1 C6 C10 -46.67(15)
C7 Ru1 C6 C10 116.89(12)
C8 Ru1 C6 C10 79.36(9)
C9 Ru1 C6 C10 37.36(9)
C4 Ru1 C6 C10 162.65(15)
C3 Ru1 C6 C10 -164.56(8)
C1 Ru1 C6 C7 160.99(8)
C2 Ru1 C6 C7 118.78(9)
C5 Ru1 C6 C7 -163.56(11)
C10 Ru1 C6 C7 -116.89(12)
C8 Ru1 C6 C7 -37.52(9)
C9 Ru1 C6 C7 -79.53(10)
C4 Ru1 C6 C7 45.8(2)
C3 Ru1 C6 C7 78.55(10)
C10 C6 C7 C8 -0.03(14)
Ru1 C6 C7 C8 62.06(9)
C10 C6 C7 Ru1 -62.09(9)
C1 Ru1 C7 C8 -162.52(11)
C2 Ru1 C7 C8 160.67(8)
C6 Ru1 C7 C8 -117.28(13)
C5 Ru1 C7 C8 40.5(2)
C10 Ru1 C7 C8 -79.39(10)
C9 Ru1 C7 C8 -36.93(9)
C4 Ru1 C7 C8 77.56(11)
C3 Ru1 C7 C8 118.57(9)
C1 Ru1 C7 C6 -45.25(17)
C2 Ru1 C7 C6 -82.05(10)
C5 Ru1 C7 C6 157.75(15)
C10 Ru1 C7 C6 37.88(9)
C8 Ru1 C7 C6 117.28(13)
C9 Ru1 C7 C6 80.35(10)
C4 Ru1 C7 C6 -165.16(8)
C3 Ru1 C7 C6 -124.15(9)
C6 C7 C8 C9 0.10(14)
Ru1 C7 C8 C9 61.76(9)
C6 C7 C8 Ru1 -61.66(9)
C1 Ru1 C8 C9 39.81(19)
C2 Ru1 C8 C9 -164.60(11)
C6 Ru1 C8 C9 -80.09(10)
C5 Ru1 C8 C9 75.99(10)
C10 Ru1 C8 C9 -37.28(9)
C7 Ru1 C8 C9 -118.09(13)
C4 Ru1 C8 C9 117.33(8)
C3 Ru1 C8 C9 158.91(8)
C1 Ru1 C8 C7 157.89(14)
C2 Ru1 C8 C7 -46.52(17)
C6 Ru1 C8 C7 38.00(10)
C5 Ru1 C8 C7 -165.92(9)
C10 Ru1 C8 C7 80.81(10)
C9 Ru1 C8 C7 118.09(13)
C4 Ru1 C8 C7 -124.58(9)
C3 Ru1 C8 C7 -83.00(10)
C7 C8 C9 C10 -0.13(14)
Ru1 C8 C9 C10 61.33(9)
C7 C8 C9 Ru1 -61.46(9)
C1 Ru1 C9 C8 -165.73(8)
C2 Ru1 C9 C8 160.37(14)
C6 Ru1 C9 C8 80.50(10)
C5 Ru1 C9 C8 -124.55(8)
C10 Ru1 C9 C8 118.15(13)
C7 Ru1 C9 C8 37.36(9)
C4 Ru1 C9 C8 -83.53(10)
C3 Ru1 C9 C8 -50.09(17)
C1 Ru1 C9 C10 76.12(11)
C2 Ru1 C9 C10 42.2(2)
C6 Ru1 C9 C10 -37.65(10)
C5 Ru1 C9 C10 117.31(10)
C7 Ru1 C9 C10 -80.79(11)
C8 Ru1 C9 C10 -118.15(13)
C4 Ru1 C9 C10 158.32(9)
C3 Ru1 C9 C10 -168.24(12)
C8 C9 C10 C6 0.11(14)
Ru1 C9 C10 C6 61.75(9)
C8 C9 C10 Ru1 -61.64(9)
C7 C6 C10 C9 -0.05(14)
Ru1 C6 C10 C9 -62.11(9)
C7 C6 C10 Ru1 62.06(8)
C1 Ru1 C10 C9 -124.51(9)
C2 Ru1 C10 C9 -165.34(8)
C6 Ru1 C10 C9 117.63(13)
C5 Ru1 C10 C9 -82.58(10)
C7 Ru1 C10 C9 79.48(10)
C8 Ru1 C10 C9 36.92(9)
C4 Ru1 C10 C9 -50.29(17)
C3 Ru1 C10 C9 164.15(16)
C1 Ru1 C10 C6 117.86(9)
C2 Ru1 C10 C6 77.03(10)
C5 Ru1 C10 C6 159.79(8)
C7 Ru1 C10 C6 -38.15(9)
C8 Ru1 C10 C6 -80.71(10)
C9 Ru1 C10 C6 -117.63(13)
C4 Ru1 C10 C6 -167.92(11)
C3 Ru1 C10 C6 46.5(2)
C2 C1 S11 C12 -93.24(11)
C5 C1 S11 C12 91.27(11)
Ru1 C1 S11 C12 179.59(8)
F15 C12 S11 C1 -62.18(13)
F14 C12 S11 C1 58.91(13)
F13 C12 S11 C1 178.52(13)
